data_7034459
loop_
_publ_author_name
'Schulz, Christoph'
'Eiden, Philipp'
'Klose, Petra'
'Ermantraut, Andreas'
'Schmidt, Michael'
'Garsuch, Arnd'
'Krossing, Ingo'

_publ_section_title
;
 Homoleptic borates and aluminates containing the difluorophosphato ligand
 - [M(O2PF2)x](y-) - synthesis and characterization.
;
_journal_issue 15
_journal_name_full 'Dalton transactions (Cambridge, England : 2003)'
_journal_page_first 7048
_journal_page_last 7057
_journal_paper_doi 10.1039/c5dt00469a
_journal_volume 44
_journal_year 2015
_chemical_formula_moiety 'B F8 O8 P4, Li'
_chemical_formula_sum 'B F8 Li O8 P4'
_chemical_formula_weight 421.63
_chemical_name_systematic
;
 ?
;
_space_group_crystal_system monoclinic
_space_group_IT_number 14
_space_group_name_Hall '-P 2ybc'
_space_group_name_H-M_alt 'P 1 21/c 1'
_symmetry_space_group_name_Hall '-P 2ybc'
_symmetry_space_group_name_H-M 'P 1 21/c 1'
_audit_block_doi 10.5517/cc13pjx7
_audit_creation_method SHELXL-2014
_audit_update_record
;
2014-11-11 deposited with the CCDC.
2015-03-02 downloaded from the CCDC.
;
_cell_angle_alpha 90
_cell_angle_beta 121.9130(10)
_cell_angle_gamma 90
_cell_formula_units_Z 4
_cell_length_a 7.9074(2)
_cell_length_b 14.0602(4)
_cell_length_c 13.7851(3)
_cell_measurement_temperature 100(2)
_cell_volume 1300.97(6)
_computing_cell_refinement 'Brukar Apex2'
_computing_data_collection 'Brukar Apex2'
_computing_structure_refinement 'SHELXL-2014 (Sheldrick, 2014)'
_computing_structure_solution 'SHELXT-2014 (Sheldrick, 2014)'
_diffrn_ambient_temperature 100(2)
_diffrn_measured_fraction_theta_full 0.987
_diffrn_measured_fraction_theta_max 0.989
_diffrn_measurement_device_type 'Bruker Smart APEXII'
_diffrn_measurement_method 'Omega Scans'
_diffrn_radiation_type MoK\a
_diffrn_radiation_wavelength 0.71073
_diffrn_reflns_av_R_equivalents 0.0206
_diffrn_reflns_av_unetI/netI 0.0141
_diffrn_reflns_Laue_measured_fraction_full 0.987
_diffrn_reflns_Laue_measured_fraction_max 0.989
_diffrn_reflns_limit_h_max 13
_diffrn_reflns_limit_h_min -13
_diffrn_reflns_limit_k_max 23
_diffrn_reflns_limit_k_min -23
_diffrn_reflns_limit_l_max 22
_diffrn_reflns_limit_l_min -22
_diffrn_reflns_number 38648
_diffrn_reflns_point_group_measured_fraction_full 0.987
_diffrn_reflns_point_group_measured_fraction_max 0.989
_diffrn_reflns_theta_full 25.242
_diffrn_reflns_theta_max 36.289
_diffrn_reflns_theta_min 2.264
_diffrn_source 'INCOATEC Mo-Microsource'
_exptl_absorpt_coefficient_mu 0.714
_exptl_absorpt_correction_T_max 0.747
_exptl_absorpt_correction_T_min 0.715
_exptl_absorpt_correction_type multi-scan
_exptl_absorpt_process_details 'SADABS 2008/1'
_exptl_crystal_density_diffrn 2.153
_exptl_crystal_description block
_exptl_crystal_F_000 816
_exptl_crystal_size_max 0.130
_exptl_crystal_size_mid 0.110
_exptl_crystal_size_min 0.100
_refine_diff_density_max 0.785
_refine_diff_density_min -0.603
_refine_diff_density_rms 0.065
_refine_ls_extinction_method none
_refine_ls_goodness_of_fit_ref 1.037
_refine_ls_hydrogen_treatment undef
_refine_ls_matrix_type full
_refine_ls_number_parameters 224
_refine_ls_number_reflns 6227
_refine_ls_number_restraints 181
_refine_ls_restrained_S_all 1.051
_refine_ls_R_factor_all 0.0320
_refine_ls_R_factor_gt 0.0284
_refine_ls_shift/su_max 0.002
_refine_ls_shift/su_mean 0.000
_refine_ls_structure_factor_coef Fsqd
_refine_ls_weighting_details 'w=1/[\s^2^(Fo^2^)+(0.0407P)^2^+0.5022P] where P=(Fo^2^+2Fc^2^)/3'
_refine_ls_weighting_scheme calc
_refine_ls_wR_factor_gt 0.0772
_refine_ls_wR_factor_ref 0.0793
_reflns_Friedel_coverage 0.000
_reflns_number_gt 5637
_reflns_number_total 6227
_reflns_threshold_expression 'I > 2\s(I)'
_cod_data_source_file c5dt00469a2.cif
_cod_data_source_block p21c
_cod_depositor_comments 'Adding full bibliography for 7034458--7034459.cif.'
_cod_database_code 7034459
_shelx_space_group_comment
;
The symmetry employed for this shelxl refinement is uniquely defined
by the following loop, which should always be used as a source of
symmetry information in preference to the above space-group names.
They are only intended as comments.
;
_shelx_estimated_absorpt_t_min 0.913
_shelx_estimated_absorpt_t_max 0.932
_shelxl_version_number 2014-1

loop_
_space_group_symop_operation_xyz
'x, y, z'
'-x, y+1/2, -z+1/2'
'-x, -y, -z'
'x, -y-1/2, z-1/2'

loop_
_atom_site_label
_atom_site_type_symbol
_atom_site_fract_x
_atom_site_fract_y
_atom_site_fract_z
_atom_site_U_iso_or_equiv
_atom_site_adp_type
_atom_site_occupancy
_atom_site_site_symmetry_order
_atom_site_calc_flag
_atom_site_refinement_flags_posn
_atom_site_refinement_flags_adp
_atom_site_refinement_flags_occupancy
_atom_site_disorder_assembly
_atom_site_disorder_group
P1 P 0.60733(4) 0.89988(2) 0.62486(2) 0.01929(5) Uani 1 1 d . . . . .
P3 P 0.74814(3) 0.62828(2) 0.81618(2) 0.01654(5) Uani 1 1 d . . . . .
P4 P 0.86041(3) 0.89143(2) 1.01007(2) 0.01491(5) Uani 1 1 d . . . . .
F1 F 0.38668(12) 0.88782(7) 0.57778(10) 0.0475(2) Uani 1 1 d . . . . .
F2 F 0.61438(13) 0.87353(5) 0.52025(6) 0.03291(16) Uani 1 1 d . . . . .
F5 F 0.84924(12) 0.55635(5) 0.91238(7) 0.03554(17) Uani 1 1 d . . . . .
F6 F 0.79827(14) 0.58717(6) 0.73216(8) 0.03715(18) Uani 1 1 d . . . . .
F7 F 0.78995(11) 0.80601(5) 1.04809(6) 0.02923(14) Uani 1 1 d . . . . .
F8 F 0.72191(9) 0.96854(5) 1.00585(5) 0.02285(11) Uani 1 1 d . . . . .
O1 O 0.70661(11) 0.81572(5) 0.70461(6) 0.01995(12) Uani 1 1 d . . . . .
O2 O 0.67909(15) 0.99501(5) 0.66508(7) 0.02991(17) Uani 1 1 d . . . . .
O3 O 1.04447(11) 0.85083(5) 0.85096(7) 0.02360(14) Uani 1 1 d D U . . .
O5 O 0.87957(10) 0.71574(5) 0.86733(6) 0.01796(11) Uani 1 1 d . . . . .
O6 O 0.53671(12) 0.63641(7) 0.76789(7) 0.02883(16) Uani 1 1 d . . . . .
O7 O 0.78261(10) 0.87372(5) 0.88439(5) 0.01713(11) Uani 1 1 d . . . . .
O8 O 1.07015(10) 0.91120(5) 1.08874(6) 0.02073(12) Uani 1 1 d . . . . .
B1 B 0.85388(14) 0.81388(6) 0.82709(8) 0.01568(14) Uani 1 1 d . . . . .
Li2 Li 0.2821(3) 0.60845(12) 0.74682(15) 0.0200(3) Uani 1 1 d D . . . .
O4_a O 1.2027(7) 0.7157(2) 0.8032(7) 0.0263(2) Uani 0.8230(10) 1 d D U P A 1
P2_a P 1.22246(5) 0.80592(2) 0.85794(4) 0.01904(7) Uani 0.8230(10) 1 d D U P A 1
F3_a F 1.37935(17) 0.80571(9) 0.98586(10) 0.0509(3) Uani 0.8230(10) 1 d D U P A 1
F4_a F 1.3087(2) 0.88344(7) 0.82146(16) 0.0491(3) Uani 0.8230(10) 1 d D U P A 1
O4A_b O 1.203(3) 0.7094(10) 0.802(4) 0.0263(2) Uani 0.1770(10) 1 d D U P A 2
P2A_b P 1.1808(2) 0.81291(11) 0.80960(19) 0.01904(7) Uani 0.1770(10) 1 d D U P A 2
F3A_b F 1.3835(8) 0.8522(5) 0.9039(8) 0.071(2) Uani 0.1770(10) 1 d D U P A 2
F4A_b F 1.1207(11) 0.8702(3) 0.7077(6) 0.0592(17) Uani 0.1770(10) 1 d D U P A 2

loop_
_atom_site_aniso_label
_atom_site_aniso_U_11
_atom_site_aniso_U_22
_atom_site_aniso_U_33
_atom_site_aniso_U_23
_atom_site_aniso_U_13
_atom_site_aniso_U_12
P1 0.02208(11) 0.01463(9) 0.01815(10) 0.00162(7) 0.00858(8) 0.00592(7)
P3 0.01870(10) 0.01367(9) 0.01844(10) 0.00123(7) 0.01063(8) -0.00111(7)
P4 0.01545(9) 0.01429(9) 0.01517(9) -0.00141(6) 0.00822(7) -0.00343(6)
F1 0.0230(3) 0.0421(5) 0.0676(6) 0.0064(4) 0.0173(4) 0.0096(3)
F2 0.0543(5) 0.0235(3) 0.0188(3) 0.0042(2) 0.0179(3) 0.0101(3)
F5 0.0349(4) 0.0232(3) 0.0410(4) 0.0178(3) 0.0149(3) 0.0033(3)
F6 0.0514(5) 0.0300(3) 0.0464(4) -0.0178(3) 0.0370(4) -0.0102(3)
F7 0.0371(4) 0.0233(3) 0.0327(3) 0.0008(2) 0.0221(3) -0.0117(3)
F8 0.0223(3) 0.0244(3) 0.0252(3) -0.0056(2) 0.0148(2) 0.0006(2)
O1 0.0287(3) 0.0126(2) 0.0143(3) 0.00036(19) 0.0085(2) 0.0014(2)
O2 0.0455(5) 0.0130(3) 0.0262(3) 0.0017(2) 0.0155(3) 0.0059(3)
O3 0.0213(3) 0.0156(3) 0.0392(4) -0.0063(3) 0.0196(3) -0.0030(2)
O5 0.0174(3) 0.0135(2) 0.0172(3) 0.00099(19) 0.0053(2) 0.0002(2)
O6 0.0183(3) 0.0359(4) 0.0292(4) 0.0032(3) 0.0104(3) -0.0048(3)
O7 0.0155(2) 0.0182(3) 0.0154(2) -0.0033(2) 0.0066(2) 0.0009(2)
O8 0.0169(3) 0.0230(3) 0.0165(3) 0.0014(2) 0.0049(2) -0.0031(2)
B1 0.0163(3) 0.0129(3) 0.0169(4) -0.0013(3) 0.0081(3) -0.0003(3)
Li2 0.0195(7) 0.0167(7) 0.0204(7) -0.0009(5) 0.0083(6) -0.0003(5)
O4_a 0.0259(3) 0.0189(5) 0.0338(4) -0.0063(7) 0.0155(3) 0.0030(4)
P2_a 0.01527(13) 0.01439(11) 0.0261(2) -0.00190(11) 0.01004(13) 0.00074(9)
F3_a 0.0379(5) 0.0443(6) 0.0352(5) -0.0145(4) -0.0048(4) 0.0136(5)
F4_a 0.0562(7) 0.0234(4) 0.1025(11) 0.0009(5) 0.0656(8) -0.0027(4)
O4A_b 0.0259(3) 0.0189(5) 0.0338(4) -0.0063(7) 0.0155(3) 0.0030(4)
P2A_b 0.01527(13) 0.01439(11) 0.0261(2) -0.00190(11) 0.01004(13) 0.00074(9)
F3A_b 0.029(2) 0.064(4) 0.125(6) -0.067(4) 0.044(3) -0.031(2)
F4A_b 0.110(5) 0.026(2) 0.100(4) 0.023(2) 0.095(4) 0.019(3)

loop_
_atom_type_symbol
_atom_type_description
_atom_type_scat_dispersion_real
_atom_type_scat_dispersion_imag
_atom_type_scat_source
B B 0.0013 0.0007 'International Tables Vol C Tables 4.2.6.8 and 6.1.1.4'
F F 0.0171 0.0103 'International Tables Vol C Tables 4.2.6.8 and 6.1.1.4'
Li Li -0.0003 0.0001 'International Tables Vol C Tables 4.2.6.8 and 6.1.1.4'
O O 0.0106 0.0060 'International Tables Vol C Tables 4.2.6.8 and 6.1.1.4'
P P 0.1023 0.0942 'International Tables Vol C Tables 4.2.6.8 and 6.1.1.4'

loop_
_geom_angle_atom_site_label_1
_geom_angle_atom_site_label_2
_geom_angle_atom_site_label_3
_geom_angle
_geom_angle_site_symmetry_1
_geom_angle_site_symmetry_3
O2 P1 F1 113.44(6) . .
O2 P1 F2 112.73(5) . .
F1 P1 F2 100.25(6) . .
O2 P1 O1 119.69(5) . .
F1 P1 O1 105.08(5) . .
F2 P1 O1 103.45(4) . .
O6 P3 F5 113.80(5) . .
O6 P3 O5 119.45(5) . .
F5 P3 O5 102.62(4) . .
O6 P3 F6 112.58(5) . .
F5 P3 F6 100.56(5) . .
O5 P3 F6 105.70(4) . .
O8 P4 F8 114.08(4) . .
O8 P4 O7 119.81(4) . .
F8 P4 O7 102.93(4) . .
O8 P4 F7 111.98(4) . .
F8 P4 F7 100.82(4) . .
O7 P4 F7 105.10(4) . .
B1 O1 P1 129.91(6) . .
P1 O2 Li2 155.12(9) . 2_656
B1 O3 P2_a 133.48(6) . .
B1 O3 P2A_b 128.98(9) . .
B1 O5 P3 131.58(6) . .
P3 O6 Li2 157.42(8) . .
B1 O7 P4 132.28(6) . .
P4 O8 Li2 141.19(7) . 4_676
O7 B1 O3 108.79(7) . .
O7 B1 O1 108.45(7) . .
O3 B1 O1 110.64(8) . .
O7 B1 O5 110.84(7) . .
O3 B1 O5 109.35(7) . .
O1 B1 O5 108.77(7) . .
O4A_b Li2 O6 109.4(5) 1_455 .
O4A_b Li2 O2 110.4(11) 1_455 2_646
O6 Li2 O2 105.63(9) . 2_646
O4A_b Li2 O8 106.8(11) 1_455 4_475
O6 Li2 O8 114.42(10) . 4_475
O2 Li2 O8 110.16(9) 2_646 4_475
O6 Li2 O4_a 108.38(13) . 1_455
O2 Li2 O4_a 111.5(2) 2_646 1_455
O8 Li2 O4_a 106.8(2) 4_475 1_455
P2_a O4_a Li2 157.2(2) . 1_655
O4_a P2_a O3 119.93(16) . .
O4_a P2_a F4_a 113.9(3) . .
O3 P2_a F4_a 104.44(6) . .
O4_a P2_a F3_a 113.5(3) . .
O3 P2_a F3_a 103.70(6) . .
F4_a P2_a F3_a 98.74(9) . .
P2A_b O4A_b Li2 149(2) . 1_655
F4A_b P2A_b O4A_b 117.7(16) . .
F4A_b P2A_b F3A_b 106.2(5) . .
O4A_b P2A_b F3A_b 107.7(12) . .
F4A_b P2A_b O3 103.1(2) . .
O4A_b P2A_b O3 119.7(9) . .
F3A_b P2A_b O3 100.5(3) . .

loop_
_geom_bond_atom_site_label_1
_geom_bond_atom_site_label_2
_geom_bond_distance
_geom_bond_site_symmetry_2
P1 O2 1.4443(8) .
P1 F1 1.5155(9) .
P1 F2 1.5183(7) .
P1 O1 1.5207(7) .
P3 O6 1.4404(8) .
P3 F5 1.5165(7) .
P3 O5 1.5214(7) .
P3 F6 1.5225(7) .
P4 O8 1.4499(7) .
P4 F8 1.5201(6) .
P4 O7 1.5216(7) .
P4 F7 1.5286(6) .
O1 B1 1.4590(12) .
O2 Li2 1.9285(19) 2_656
O3 B1 1.4577(12) .
O3 P2_a 1.4986(8) .
O3 P2A_b 1.5563(18) .
O5 B1 1.4609(11) .
O6 Li2 1.917(2) .
O7 B1 1.4560(11) .
O8 Li2 1.9423(19) 4_676
Li2 O4A_b 1.87(2) 1_455
Li2 O2 1.9285(19) 2_646
Li2 O8 1.9422(19) 4_475
Li2 O4_a 1.945(4) 1_455
O4_a P2_a 1.442(4) .
O4_a Li2 1.945(4) 1_655
P2_a F4_a 1.5061(11) .
P2_a F3_a 1.5284(11) .
O4A_b P2A_b 1.477(13) .
O4A_b Li2 1.87(2) 1_655
P2A_b F4A_b 1.463(5) .
P2A_b F3A_b 1.537(5) .

loop_
_geom_torsion_atom_site_label_1
_geom_torsion_atom_site_label_2
_geom_torsion_atom_site_label_3
_geom_torsion_atom_site_label_4
_geom_torsion
_geom_torsion_site_symmetry_1
_geom_torsion_site_symmetry_4
O2 P1 O1 B1 9.74(11) . .
F1 P1 O1 B1 -119.14(9) . .
F2 P1 O1 B1 136.15(9) . .
F1 P1 O2 Li2 52.6(2) . 2_656
F2 P1 O2 Li2 165.65(18) . 2_656
O1 P1 O2 Li2 -72.4(2) . 2_656
O6 P3 O5 B1 -43.66(10) . .
F5 P3 O5 B1 -170.63(8) . .
F6 P3 O5 B1 84.42(9) . .
F5 P3 O6 Li2 -2.5(2) . .
O5 P3 O6 Li2 -124.1(2) . .
F6 P3 O6 Li2 111.1(2) . .
O8 P4 O7 B1 47.25(10) . .
F8 P4 O7 B1 175.13(8) . .
F7 P4 O7 B1 -79.72(9) . .
F8 P4 O8 Li2 90.32(12) . 4_676
O7 P4 O8 Li2 -147.09(11) . 4_676
F7 P4 O8 Li2 -23.39(13) . 4_676
P4 O7 B1 O3 -66.47(10) . .
P4 O7 B1 O1 173.13(6) . .
P4 O7 B1 O5 53.79(11) . .
P2_a O3 B1 O7 152.04(8) . .
P2A_b O3 B1 O7 -179.75(12) . .
P2_a O3 B1 O1 -88.92(11) . .
P2A_b O3 B1 O1 -60.72(15) . .
P2_a O3 B1 O5 30.86(13) . .
P2A_b O3 B1 O5 59.07(15) . .
P1 O1 B1 O7 50.75(11) . .
P1 O1 B1 O3 -68.49(10) . .
P1 O1 B1 O5 171.38(7) . .
P3 O5 B1 O7 99.62(9) . .
P3 O5 B1 O3 -140.45(7) . .
P3 O5 B1 O1 -19.53(11) . .
Li2 O4_a P2_a O3 170.9(13) 1_655 .
Li2 O4_a P2_a F4_a 46.2(15) 1_655 .
Li2 O4_a P2_a F3_a -65.8(15) 1_655 .
B1 O3 P2_a O4_a 20.7(4) . .
P2A_b O3 P2_a O4_a -66.9(4) . .
B1 O3 P2_a F4_a 149.83(11) . .
P2A_b O3 P2_a F4_a 62.18(17) . .
B1 O3 P2_a F3_a -107.21(11) . .
P2A_b O3 P2_a F3_a 165.14(18) . .
Li2 O4A_b P2A_b F4A_b 38(4) 1_655 .
Li2 O4A_b P2A_b F3A_b -82(5) 1_655 .
Li2 O4A_b P2A_b O3 164(3) 1_655 .
B1 O3 P2A_b F4A_b 94.9(3) . .
P2_a O3 P2A_b F4A_b -154.0(4) . .
B1 O3 P2A_b O4A_b -38.1(18) . .
P2_a O3 P2A_b O4A_b 73.0(18) . .
B1 O3 P2A_b F3A_b -155.6(4) . .
P2_a O3 P2A_b F3A_b -44.5(4) . .
